data_4062266
loop_
_publ_author_name
'Wang, Jianhui'
'Li, Shoujian'
'Zheng, Chong'
'Maguire, John A.'
'Sarkar, Biprajit'
'Kaim, Wolfgang'
'Hosmane, Narayan S.'

_publ_section_title
;
 Chemistry of C-Trimethylsilyl-Substituted Heterocarboranes.
 29. Synthetic and Structural Studies on Lanthanacarboranes with Two
 and Three "Carbons Apart" Carborane Cages Bonding to Ln(III) Metal
 (Ln(III) = Nd, Gd, Dy, Ho, Er, Tb, Lu)
;
_journal_issue 21
_journal_name_full Organometallics
_journal_page_first 4334
_journal_page_last 4342
_journal_paper_doi 10.1021/om030426x
_journal_volume 22
_journal_year 2003
_chemical_formula_sum 'C48 H120 B16 Lu2 Na2 O4 Si8'
_chemical_formula_weight 1555.04
_space_group_IT_number 2
_symmetry_cell_setting triclinic
_symmetry_space_group_name_Hall '-P 1'
_symmetry_space_group_name_H-M 'P -1'
_cell_angle_alpha 92.569(4)
_cell_angle_beta 98.332(4)
_cell_angle_gamma 91.026(4)
_cell_formula_units_Z 2
_cell_length_a 13.933(3)
_cell_length_b 17.236(4)
_cell_length_c 17.828(4)
_cell_measurement_temperature 173(2)
_cell_volume 4230.8(18)
_diffrn_ambient_temperature 173(2)
_exptl_crystal_density_diffrn 1.221
_cod_depositor_comments
;

2023-09-06
Z value and formula fixed to values more according to usual
chemical conventions.                 miguel
;
_cod_original_formula_sum 'C24 H60 B8 Lu Na O2 Si4'
_cod_original_formula_weight 777.52
_cod_original_formula_units_Z 4
_cod_database_code 4062266

loop_
_symmetry_equiv_pos_as_xyz
'x, y, z'
'-x, -y, -z'

loop_
_atom_site_label
_atom_site_type_symbol
_atom_site_fract_x
_atom_site_fract_y
_atom_site_fract_z
_atom_site_U_iso_or_equiv
_atom_site_adp_type
_atom_site_occupancy
_atom_site_symmetry_multiplicity
_atom_site_calc_flag
_atom_site_refinement_flags
_atom_site_disorder_assembly
_atom_site_disorder_group
Lu1 Lu 0.933842(19) 0.457252(16) 0.076963(15) 0.01866(8) Uani 1 1 d . . .
Lu2 Lu 0.57382(2) 0.042438(17) 0.428159(15) 0.02026(9) Uani 1 1 d . . .
Na2 Na 0.7360(3) -0.0171(3) 0.2516(2) 0.0595(11) Uani 1 1 d . . .
Na3 Na 0.7769(3) 0.5185(2) 0.2584(2) 0.0529(10) Uani 1 1 d . . .
Si11 Si 1.02360(15) 0.66221(13) 0.20596(12) 0.0297(4) Uani 1 1 d . . .
Si12 Si 0.69028(13) 0.55737(12) -0.02275(12) 0.0251(4) Uani 1 1 d . . .
Si21 Si 1.09893(15) 0.33112(13) 0.23668(12) 0.0294(4) Uani 1 1 d . . .
Si22 Si 0.72730(16) 0.27028(13) 0.04956(14) 0.0336(5) Uani 1 1 d . . .
Si31 Si 0.82091(16) 0.17601(14) 0.51448(13) 0.0338(5) Uani 1 1 d . . .
Si32 Si 0.49458(18) 0.22622(13) 0.28507(13) 0.0346(5) Uani 1 1 d . . .
Si41 Si 0.37282(15) -0.05990(13) 0.26060(11) 0.0283(4) Uani 1 1 d . . .
Si42 Si 0.73302(16) -0.15836(13) 0.44827(13) 0.0325(5) Uani 1 1 d . . .
C11 C 0.9591(5) 0.6056(4) 0.1213(4) 0.0243(14) Uani 1 1 d . . .
B12 B 0.8478(5) 0.5845(5) 0.1120(4) 0.0219(15) Uani 1 1 d . . .
H12 H 0.7925 0.6067 0.1468 0.04(3) Uiso 1 1 calc R . .
C13 C 0.8178(5) 0.5637(4) 0.0250(4) 0.0222(13) Uani 1 1 d . . .
B14 B 0.9059(5) 0.5695(4) -0.0205(4) 0.0197(14) Uani 1 1 d . . .
H14 H 0.8736 0.5676 -0.0819 0.04(2) Uiso 1 1 calc R . .
B15 B 1.0010(5) 0.5967(4) 0.0447(4) 0.0204(14) Uani 1 1 d . . .
H15 H 1.0750 0.6249 0.0568 0.07(4) Uiso 1 1 calc R . .
B16 B 0.8893(6) 0.6468(4) 0.0458(5) 0.0231(15) Uani 1 1 d . . .
H16 H 0.8728 0.7090 0.0350 0.03(2) Uiso 1 1 calc R . .
C21 C 0.9832(5) 0.3605(4) 0.1817(4) 0.0226(14) Uani 1 1 d . . .
B22 B 0.9311(5) 0.3113(4) 0.1114(5) 0.0215(15) Uani 1 1 d . . .
H22 H 0.9611 0.2617 0.0800 0.005(15) Uiso 1 1 calc R . .
C23 C 0.8249(5) 0.3372(4) 0.1000(4) 0.0251(14) Uani 1 1 d . . .
B24 B 0.8059(6) 0.4052(5) 0.1576(5) 0.0286(18) Uani 1 1 d . . .
H24 H 0.7259 0.4141 0.1452 0.04(3) Uiso 1 1 calc R . .
B25 B 0.9136(6) 0.4214(5) 0.2134(5) 0.0292(17) Uani 1 1 d . . .
H25 H 0.9575 0.4493 0.2656 0.06(3) Uiso 1 1 calc R . .
B26 B 0.8729(6) 0.3243(5) 0.1934(5) 0.0306(18) Uani 1 1 d . . .
H26 H 0.8533 0.2812 0.2342 0.04(3) Uiso 1 1 calc R . .
C31 C 0.7193(5) 0.1410(4) 0.4411(4) 0.0251(14) Uani 1 1 d . . .
B32 B 0.6267(6) 0.1894(5) 0.4233(5) 0.0252(16) Uani 1 1 d . . .
H32 H 0.6038 0.2396 0.4581 0.02(2) Uiso 1 1 calc R . .
C33 C 0.5788(5) 0.1609(4) 0.3415(4) 0.0253(14) Uani 1 1 d . . .
B34 B 0.6346(6) 0.0936(5) 0.3075(4) 0.0258(16) Uani 1 1 d . . .
H34 H 0.5948 0.0835 0.2486 0.07(4) Uiso 1 1 calc R . .
B35 B 0.7313(6) 0.0793(6) 0.3743(5) 0.0308(18) Uani 1 1 d . . .
H35 H 0.8032 0.0527 0.3923 0.11(5) Uiso 1 1 calc R . .
B36 B 0.7031(6) 0.1749(5) 0.3518(5) 0.0291(17) Uani 1 1 d . . .
H36 H 0.7484 0.2174 0.3256 0.07(3) Uiso 1 1 calc R . .
C41 C 0.4675(5) -0.0647(4) 0.3454(4) 0.0245(14) Uani 1 1 d . . .
B42 B 0.5760(6) -0.0838(5) 0.3415(4) 0.0244(16) Uani 1 1 d . . .
H42 H 0.5963 -0.1048 0.2857 0.04(3) Uiso 1 1 calc R . .
C43 C 0.6176(5) -0.1049(4) 0.4241(4) 0.0257(14) Uani 1 1 d . . .
B44 B 0.5427(5) -0.0965(5) 0.4800(5) 0.0217(15) Uani 1 1 d . . .
H44 H 0.5764 -0.1250 0.5324 0.10(5) Uiso 1 1 calc R . .
B45 B 0.4404(5) -0.0693(4) 0.4274(4) 0.0193(14) Uani 1 1 d . . .
H45 H 0.3593 -0.0672 0.4204 0.06(3) Uiso 1 1 calc R . .
B46 B 0.5066(6) -0.1467(5) 0.3910(5) 0.0263(16) Uani 1 1 d . . .
H46 H 0.4841 -0.2092 0.3786 0.04(2) Uiso 1 1 calc R . .
C111 C 1.1535(6) 0.6351(6) 0.2240(5) 0.043(2) Uani 1 1 d . . .
H11A H 1.1865 0.6653 0.2685 0.11(5) Uiso 1 1 calc R . .
H11B H 1.1847 0.6461 0.1796 0.11(5) Uiso 1 1 calc R . .
H11C H 1.1577 0.5796 0.2333 0.10(5) Uiso 1 1 calc R . .
C112 C 1.0162(8) 0.7677(5) 0.1878(7) 0.057(3) Uani 1 1 d . . .
H11D H 1.0498 0.7980 0.2321 0.06(3) Uiso 1 1 calc R . .
H11E H 0.9480 0.7823 0.1787 0.09(5) Uiso 1 1 calc R . .
H11F H 1.0470 0.7784 0.1432 0.10(5) Uiso 1 1 calc R . .
C113 C 0.9654(8) 0.6446(8) 0.2924(6) 0.060(3) Uani 1 1 d . . .
H11G H 1.0002 0.6750 0.3360 0.15(7) Uiso 1 1 calc R . .
H11H H 0.9681 0.5892 0.3027 0.18(9) Uiso 1 1 calc R . .
H11I H 0.8976 0.6602 0.2836 0.09(4) Uiso 1 1 calc R . .
C121 C 0.6610(7) 0.6388(6) -0.0861(6) 0.048(2) Uani 1 1 d . . .
H12A H 0.5933 0.6335 -0.1103 0.08(4) Uiso 1 1 calc R . .
H12B H 0.7037 0.6379 -0.1252 0.08(4) Uiso 1 1 calc R . .
H12C H 0.6706 0.6882 -0.0563 0.05(3) Uiso 1 1 calc R . .
C122 C 0.6069(5) 0.5593(6) 0.0504(5) 0.040(2) Uani 1 1 d . . .
H12D H 0.5395 0.5558 0.0253 0.05(3) Uiso 1 1 calc R . .
H12E H 0.6175 0.6079 0.0814 0.08(4) Uiso 1 1 calc R . .
H12F H 0.6200 0.5152 0.0830 0.07(3) Uiso 1 1 calc R . .
C123 C 0.6740(6) 0.4653(5) -0.0814(5) 0.043(2) Uani 1 1 d . . .
H12G H 0.6070 0.4605 -0.1073 0.10(5) Uiso 1 1 calc R . .
H12H H 0.6879 0.4214 -0.0488 0.07(4) Uiso 1 1 calc R . .
H12I H 0.7185 0.4653 -0.1192 0.07(4) Uiso 1 1 calc R . .
C211 C 1.0770(8) 0.2968(6) 0.3309(5) 0.051(2) Uani 1 1 d . . .
H21A H 1.1385 0.2812 0.3596 0.11(5) Uiso 1 1 calc R . .
H21B H 1.0313 0.2522 0.3232 0.04(3) Uiso 1 1 calc R . .
H21C H 1.0497 0.3389 0.3593 0.08(4) Uiso 1 1 calc R . .
C212 C 1.1871(6) 0.4155(6) 0.2572(5) 0.043(2) Uani 1 1 d . . .
H21D H 1.2475 0.3983 0.2863 0.09(4) Uiso 1 1 calc R . .
H21E H 1.1592 0.4563 0.2868 0.07(4) Uiso 1 1 calc R . .
H21F H 1.2008 0.4359 0.2094 0.03(2) Uiso 1 1 calc R . .
C213 C 1.1529(6) 0.2508(5) 0.1822(6) 0.044(2) Uani 1 1 d . . .
H21G H 1.2140 0.2352 0.2114 0.12(6) Uiso 1 1 calc R . .
H21H H 1.1653 0.2692 0.1333 0.06(3) Uiso 1 1 calc R . .
H21I H 1.1074 0.2061 0.1737 0.06(3) Uiso 1 1 calc R . .
C221 C 0.6032(6) 0.3104(6) 0.0490(6) 0.048(2) Uani 1 1 d . . .
H22A H 0.5547 0.2732 0.0220 0.08(4) Uiso 1 1 calc R . .
H22B H 0.5993 0.3596 0.0232 0.09(4) Uiso 1 1 calc R . .
H22C H 0.5906 0.3194 0.1013 0.08(4) Uiso 1 1 calc R . .
C222 C 0.7267(8) 0.1757(6) 0.0987(8) 0.061(3) Uani 1 1 d . . .
H22D H 0.6752 0.1411 0.0718 0.12(6) Uiso 1 1 calc R . .
H22E H 0.7151 0.1857 0.1511 0.06(3) Uiso 1 1 calc R . .
H22F H 0.7896 0.1510 0.0986 0.07(4) Uiso 1 1 calc R . .
C223 C 0.7492(8) 0.2480(6) -0.0502(6) 0.053(3) Uani 1 1 d . . .
H22G H 0.6975 0.2128 -0.0761 0.06(3) Uiso 1 1 calc R . .
H22H H 0.8120 0.2231 -0.0496 0.06(3) Uiso 1 1 calc R . .
H22I H 0.7494 0.2963 -0.0772 0.08(4) Uiso 1 1 calc R . .
C311 C 0.9223(6) 0.2144(7) 0.4668(6) 0.051(3) Uani 1 1 d . . .
H31A H 0.9760 0.2332 0.5054 0.10(5) Uiso 1 1 calc R . .
H31B H 0.8990 0.2573 0.4353 0.03(2) Uiso 1 1 calc R . .
H31C H 0.9449 0.1728 0.4348 0.10(5) Uiso 1 1 calc R . .
C312 C 0.7780(8) 0.2552(6) 0.5762(6) 0.053(3) Uani 1 1 d . . .
H31D H 0.8318 0.2737 0.6148 0.07(4) Uiso 1 1 calc R . .
H31E H 0.7251 0.2349 0.6010 0.11(5) Uiso 1 1 calc R . .
H31F H 0.7546 0.2983 0.5450 0.04(3) Uiso 1 1 calc R . .
C313 C 0.8720(8) 0.0981(7) 0.5764(6) 0.056(3) Uani 1 1 d . . .
H31G H 0.9252 0.1199 0.6139 0.11(5) Uiso 1 1 calc R . .
H31H H 0.8967 0.0569 0.5452 0.07(4) Uiso 1 1 calc R . .
H31I H 0.8212 0.0766 0.6026 0.04(3) Uiso 1 1 calc R . .
C321 C 0.5584(8) 0.3214(5) 0.2761(6) 0.053(3) Uani 1 1 d . . .
H32A H 0.5142 0.3557 0.2462 0.08(4) Uiso 1 1 calc R . .
H32B H 0.6153 0.3124 0.2507 0.07(4) Uiso 1 1 calc R . .
H32C H 0.5792 0.3457 0.3267 0.09(4) Uiso 1 1 calc R . .
C322 C 0.3895(7) 0.2462(6) 0.3357(6) 0.046(2) Uani 1 1 d . . .
H32D H 0.3451 0.2807 0.3061 0.06(3) Uiso 1 1 calc R . .
H32E H 0.4125 0.2713 0.3856 0.07(4) Uiso 1 1 calc R . .
H32F H 0.3553 0.1973 0.3420 0.03(2) Uiso 1 1 calc R . .
C323 C 0.4528(8) 0.1833(6) 0.1874(5) 0.046(2) Uani 1 1 d . . .
H32G H 0.4089 0.2192 0.1591 0.05(3) Uiso 1 1 calc R . .
H32H H 0.4185 0.1338 0.1907 0.02(2) Uiso 1 1 calc R . .
H32I H 0.5090 0.1746 0.1611 0.06(3) Uiso 1 1 calc R . .
C411 C 0.4290(7) -0.0566(6) 0.1717(4) 0.043(2) Uani 1 1 d . . .
H41A H 0.3779 -0.0543 0.1279 0.05(3) Uiso 1 1 calc R . .
H41B H 0.4669 -0.1033 0.1661 0.07(4) Uiso 1 1 calc R . .
H41C H 0.4718 -0.0105 0.1744 0.04(2) Uiso 1 1 calc R . .
C412 C 0.2885(7) -0.1467(6) 0.2513(5) 0.046(2) Uani 1 1 d . . .
H41D H 0.2395 -0.1428 0.2064 0.08(4) Uiso 1 1 calc R . .
H41E H 0.2564 -0.1486 0.2967 0.08(4) Uiso 1 1 calc R . .
H41F H 0.3254 -0.1940 0.2461 0.11(5) Uiso 1 1 calc R . .
C413 C 0.3024(7) 0.0293(6) 0.2720(5) 0.045(2) Uani 1 1 d . . .
H41G H 0.2520 0.0329 0.2279 0.06(3) Uiso 1 1 calc R . .
H41H H 0.3460 0.0750 0.2759 0.07(3) Uiso 1 1 calc R . .
H41I H 0.2721 0.0271 0.3181 0.07(4) Uiso 1 1 calc R . .
C421 C 0.7060(8) -0.2627(5) 0.4620(6) 0.054(3) Uani 1 1 d . . .
H42A H 0.6691 -0.2863 0.4153 0.05(3) Uiso 1 1 calc R . .
H42B H 0.6676 -0.2667 0.5037 0.10(5) Uiso 1 1 calc R . .
H42C H 0.7669 -0.2901 0.4743 0.08(4) Uiso 1 1 calc R . .
C422 C 0.8028(7) -0.1156(7) 0.5379(6) 0.056(3) Uani 1 1 d . . .
H42D H 0.8181 -0.0607 0.5315 0.14(7) Uiso 1 1 calc R . .
H42E H 0.8632 -0.1437 0.5501 0.07(4) Uiso 1 1 calc R . .
H42F H 0.7640 -0.1197 0.5792 0.03(2) Uiso 1 1 calc R . .
C423 C 0.8111(7) -0.1525(7) 0.3712(6) 0.051(3) Uani 1 1 d . . .
H42G H 0.7753 -0.1745 0.3234 0.15(7) Uiso 1 1 calc R . .
H42H H 0.8702 -0.1819 0.3847 0.12(5) Uiso 1 1 calc R . .
H42I H 0.8286 -0.0980 0.3652 0.11(5) Uiso 1 1 calc R . .
O51 O 0.6450(5) 0.5959(4) 0.2616(4) 0.0544(18) Uani 1 1 d . . .
C52 C 0.5521(9) 0.5606(7) 0.2687(9) 0.069(3) Uani 1 1 d . . .
H52A H 0.5563 0.5322 0.3160 0.12(6) Uiso 1 1 calc R . .
H52B H 0.5304 0.5239 0.2250 0.07(4) Uiso 1 1 calc R . .
C53 C 0.4835(8) 0.6264(7) 0.2704(7) 0.062(3) Uani 1 1 d . . .
H53A H 0.4164 0.6094 0.2494 0.07(4) Uiso 1 1 calc R . .
H53B H 0.4845 0.6487 0.3226 0.06(3) Uiso 1 1 calc R . .
C54 C 0.5225(8) 0.6830(7) 0.2215(7) 0.061(3) Uani 1 1 d . . .
H54A H 0.5039 0.7366 0.2344 0.08(4) Uiso 1 1 calc R . .
H54B H 0.4992 0.6702 0.1671 0.06(3) Uiso 1 1 calc R . .
C55 C 0.6306(8) 0.6737(6) 0.2396(6) 0.050(2) Uani 1 1 d . . .
H55A H 0.6623 0.6833 0.1945 0.05(3) Uiso 1 1 calc R . .
H55B H 0.6585 0.7109 0.2814 0.05(3) Uiso 1 1 calc R . .
O61 O 0.7733(8) 0.4803(5) 0.3763(5) 0.085(3) Uani 1 1 d . . .
C62 C 0.8106(12) 0.4080(8) 0.4046(9) 0.084(4) Uani 1 1 d . . .
H62A H 0.8444 0.3797 0.3670 0.5(4) Uiso 1 1 calc R . .
H62B H 0.7582 0.3742 0.4182 0.11(6) Uiso 1 1 calc R . .
C63 C 0.8787(15) 0.4344(12) 0.4721(15) 0.125(7) Uani 1 1 d . . .
H63A H 0.9425 0.4493 0.4582 2(2) Uiso 1 1 calc R . .
H63B H 0.8878 0.3933 0.5094 0.25(15) Uiso 1 1 calc R . .
C64 C 0.8290(18) 0.5057(15) 0.5043(12) 0.137(8) Uani 1 1 d . . .
H64A H 0.7928 0.4912 0.5457 0.10(5) Uiso 1 1 calc R . .
H64B H 0.8771 0.5475 0.5236 0.29(18) Uiso 1 1 calc R . .
C65 C 0.7601(19) 0.5309(12) 0.4355(9) 0.124(8) Uani 1 1 d . . .
H65A H 0.6920 0.5280 0.4453 0.15(8) Uiso 1 1 calc R . .
H65B H 0.7756 0.5849 0.4238 2(3) Uiso 1 1 calc R . .
O71 O 0.6970(6) -0.0864(5) 0.1387(4) 0.061(2) Uani 1 1 d . . .
C72 C 0.681(2) -0.1637(10) 0.1220(13) 0.124(7) Uani 1 1 d . . .
H72A H 0.6289 -0.1831 0.1495 0.24(15) Uiso 1 1 calc R . .
H72B H 0.7404 -0.1924 0.1384 0.13(7) Uiso 1 1 calc R . .
C73 C 0.653(4) -0.176(2) 0.045(2) 0.25(2) Uani 1 1 d . . .
H73A H 0.7094 -0.1917 0.0206 0.6(6) Uiso 1 1 calc R . .
H73B H 0.6026 -0.2179 0.0352 0.6(4) Uiso 1 1 calc R . .
C74 C 0.619(5) -0.111(3) 0.0197(15) 0.29(2) Uani 1 1 d . . .
H74A H 0.5486 -0.1083 0.0216 0.7(7) Uiso 1 1 calc R . .
H74B H 0.6305 -0.1055 -0.0334 0.23(12) Uiso 1 1 calc R . .
C75 C 0.676(2) -0.0454(12) 0.0736(10) 0.140(9) Uani 1 1 d . . .
H75A H 0.7359 -0.0279 0.0545 0.30(18) Uiso 1 1 calc R . .
H75B H 0.6354 -0.0002 0.0814 0.23(14) Uiso 1 1 calc R . .
O81 O 0.8755(5) 0.0270(4) 0.2158(4) 0.0519(17) Uani 1 1 d . . .
C82 C 0.9318(8) 0.0958(6) 0.2432(7) 0.056(3) Uani 1 1 d . . .
H82A H 0.8992 0.1265 0.2801 0.05(3) Uiso 1 1 calc R . .
H82B H 0.9418 0.1287 0.2008 0.06(3) Uiso 1 1 calc R . .
C83 C 1.0258(9) 0.0662(7) 0.2805(8) 0.065(3) Uani 1 1 d . . .
H83A H 1.0216 0.0524 0.3333 0.25(13) Uiso 1 1 calc R . .
H83B H 1.0790 0.1051 0.2810 0.08(4) Uiso 1 1 calc R . .
C84 C 1.0407(8) -0.0044(8) 0.2316(8) 0.068(3) Uani 1 1 d . . .
H84A H 1.0808 0.0087 0.1922 0.17(9) Uiso 1 1 calc R . .
H84B H 1.0729 -0.0455 0.2625 0.12(6) Uiso 1 1 calc R . .
C85 C 0.9414(8) -0.0299(7) 0.1968(8) 0.067(3) Uani 1 1 d . . .
H85A H 0.9379 -0.0360 0.1410 0.09(5) Uiso 1 1 calc R . .
H85B H 0.9246 -0.0806 0.2161 0.20(10) Uiso 1 1 calc R . .

loop_
_atom_site_aniso_label
_atom_site_aniso_U_11
_atom_site_aniso_U_22
_atom_site_aniso_U_33
_atom_site_aniso_U_23
_atom_site_aniso_U_13
_atom_site_aniso_U_12
Lu1 0.01725(14) 0.01795(15) 0.02140(15) 0.00137(11) 0.00476(10) 0.00055(10)
Lu2 0.02084(14) 0.02378(16) 0.01615(14) 0.00008(11) 0.00317(10) -0.00155(11)
Na2 0.045(2) 0.078(3) 0.054(2) -0.031(2) 0.0167(18) -0.010(2)
Na3 0.065(2) 0.055(2) 0.046(2) 0.0066(18) 0.0276(19) 0.024(2)
Si11 0.0311(10) 0.0276(11) 0.0303(11) -0.0129(8) 0.0085(8) -0.0027(8)
Si12 0.0179(8) 0.0308(11) 0.0283(10) 0.0024(8) 0.0081(7) 0.0041(7)
Si21 0.0293(10) 0.0291(11) 0.0301(11) 0.0077(8) 0.0030(8) 0.0027(8)
Si22 0.0262(10) 0.0258(11) 0.0490(13) 0.0047(9) 0.0060(9) -0.0062(8)
Si31 0.0297(10) 0.0401(13) 0.0301(11) 0.0002(9) 0.0015(9) -0.0104(9)
Si32 0.0453(13) 0.0265(11) 0.0303(11) 0.0088(9) -0.0025(9) -0.0026(9)
Si41 0.0268(10) 0.0388(12) 0.0188(9) -0.0034(8) 0.0034(7) -0.0057(8)
Si42 0.0328(11) 0.0334(12) 0.0320(11) -0.0048(9) 0.0074(9) 0.0109(9)
C11 0.028(3) 0.013(3) 0.031(4) -0.007(3) 0.004(3) 0.005(3)
B12 0.023(3) 0.022(4) 0.023(4) -0.005(3) 0.013(3) 0.006(3)
C13 0.021(3) 0.022(3) 0.026(3) 0.003(3) 0.008(3) 0.002(3)
B14 0.019(3) 0.016(3) 0.025(4) 0.003(3) 0.006(3) 0.003(3)
B15 0.018(3) 0.018(3) 0.026(4) -0.003(3) 0.009(3) -0.004(3)
B16 0.022(4) 0.016(4) 0.033(4) 0.001(3) 0.012(3) 0.005(3)
C21 0.022(3) 0.022(3) 0.026(3) 0.011(3) 0.010(3) -0.001(3)
B22 0.020(3) 0.011(3) 0.036(4) 0.006(3) 0.013(3) 0.004(3)
C23 0.027(3) 0.020(3) 0.030(4) 0.006(3) 0.008(3) -0.002(3)
B24 0.022(4) 0.030(4) 0.038(5) 0.008(4) 0.014(3) 0.002(3)
B25 0.032(4) 0.027(4) 0.030(4) 0.002(3) 0.010(3) 0.001(3)
B26 0.032(4) 0.028(4) 0.037(5) 0.005(4) 0.018(4) 0.007(3)
C31 0.024(3) 0.028(4) 0.024(3) 0.003(3) 0.006(3) -0.009(3)
B32 0.032(4) 0.022(4) 0.023(4) 0.002(3) 0.010(3) -0.004(3)
C33 0.033(4) 0.022(3) 0.022(3) 0.007(3) 0.008(3) -0.003(3)
B34 0.032(4) 0.029(4) 0.019(4) 0.000(3) 0.011(3) -0.009(3)
B35 0.025(4) 0.039(5) 0.031(4) 0.003(4) 0.014(3) -0.003(3)
B36 0.035(4) 0.030(4) 0.022(4) 0.002(3) 0.008(3) -0.008(4)
C41 0.026(3) 0.027(4) 0.020(3) -0.003(3) 0.003(3) -0.011(3)
B42 0.029(4) 0.029(4) 0.017(3) -0.009(3) 0.013(3) -0.001(3)
C43 0.026(3) 0.023(3) 0.028(4) -0.007(3) 0.005(3) 0.003(3)
B44 0.021(3) 0.020(4) 0.026(4) -0.002(3) 0.011(3) 0.002(3)
B45 0.015(3) 0.024(4) 0.019(3) -0.002(3) 0.006(3) -0.003(3)
B46 0.035(4) 0.018(4) 0.025(4) -0.006(3) 0.004(3) -0.004(3)
C111 0.039(5) 0.044(5) 0.045(5) -0.014(4) 0.005(4) 0.003(4)
C112 0.055(6) 0.031(5) 0.079(8) -0.020(5) 0.001(6) -0.001(4)
C113 0.056(6) 0.085(9) 0.039(5) -0.028(5) 0.019(5) -0.023(6)
C121 0.035(4) 0.055(6) 0.056(6) 0.026(5) 0.007(4) 0.016(4)
C122 0.020(3) 0.061(6) 0.041(5) -0.003(4) 0.011(3) 0.003(4)
C123 0.036(4) 0.043(5) 0.050(5) -0.021(4) 0.015(4) -0.010(4)
C211 0.062(6) 0.056(6) 0.036(5) 0.021(5) 0.002(4) 0.003(5)
C212 0.038(5) 0.045(5) 0.044(5) 0.003(4) -0.002(4) -0.003(4)
C213 0.033(4) 0.041(5) 0.059(6) -0.001(4) 0.004(4) 0.009(4)
C221 0.029(4) 0.047(6) 0.068(7) 0.010(5) 0.008(4) -0.007(4)
C222 0.056(6) 0.031(5) 0.096(10) 0.017(5) 0.006(6) -0.011(5)
C223 0.052(6) 0.054(6) 0.050(6) -0.024(5) 0.010(5) -0.015(5)
C311 0.029(4) 0.061(7) 0.065(6) 0.006(5) 0.012(4) -0.017(4)
C312 0.056(6) 0.056(6) 0.041(5) -0.021(5) 0.001(5) -0.013(5)
C313 0.053(6) 0.062(7) 0.047(6) 0.014(5) -0.013(5) -0.011(5)
C321 0.071(7) 0.032(5) 0.054(6) 0.016(4) -0.004(5) -0.010(5)
C322 0.046(5) 0.046(5) 0.046(5) 0.002(4) 0.002(4) 0.015(4)
C323 0.062(6) 0.044(5) 0.028(4) 0.014(4) -0.007(4) -0.001(4)
C411 0.045(5) 0.064(6) 0.021(4) 0.002(4) 0.007(3) -0.002(4)
C412 0.045(5) 0.057(6) 0.034(5) -0.005(4) 0.001(4) -0.025(5)
C413 0.037(4) 0.052(6) 0.045(5) 0.006(4) 0.005(4) 0.010(4)
C421 0.070(7) 0.034(5) 0.056(6) -0.001(4) 0.008(5) 0.014(5)
C422 0.042(5) 0.073(8) 0.049(6) -0.020(5) -0.007(4) 0.024(5)
C423 0.034(5) 0.064(7) 0.060(6) 0.008(5) 0.021(4) 0.018(4)
O51 0.054(4) 0.052(4) 0.063(5) 0.008(3) 0.023(3) 0.012(3)
C52 0.070(8) 0.053(7) 0.090(9) 0.003(7) 0.034(7) 0.006(6)
C53 0.050(6) 0.074(8) 0.064(7) -0.015(6) 0.023(5) 0.003(5)
C54 0.069(7) 0.053(6) 0.062(7) -0.014(5) 0.013(6) 0.021(5)
C55 0.060(6) 0.042(5) 0.050(6) -0.009(4) 0.014(5) 0.001(4)
O61 0.139(9) 0.065(5) 0.068(5) 0.024(4) 0.055(6) 0.050(6)
C62 0.102(11) 0.062(8) 0.093(11) 0.033(8) 0.018(9) 0.006(8)
C63 0.118(16) 0.087(13) 0.16(2) 0.003(14) -0.017(14) -0.019(11)
C64 0.149(19) 0.17(2) 0.087(14) -0.053(14) 0.008(13) -0.026(17)
C65 0.19(2) 0.135(16) 0.054(9) -0.012(9) 0.036(11) 0.079(15)
O71 0.085(5) 0.057(5) 0.041(4) -0.014(3) 0.017(4) -0.022(4)
C72 0.19(2) 0.056(9) 0.123(16) -0.020(10) 0.021(17) 0.013(13)
C73 0.36(5) 0.13(2) 0.20(3) -0.11(2) -0.12(3) 0.08(3)
C74 0.46(7) 0.28(5) 0.070(15) -0.06(2) -0.10(3) 0.06(5)
C75 0.25(3) 0.082(13) 0.085(13) 0.022(10) 0.029(15) -0.049(16)
O81 0.038(3) 0.048(4) 0.071(5) -0.020(3) 0.015(3) 0.001(3)
C82 0.056(6) 0.039(5) 0.074(7) 0.000(5) 0.014(5) 0.003(5)
C83 0.066(7) 0.047(6) 0.078(8) 0.005(6) -0.010(6) -0.001(5)
C84 0.047(6) 0.073(8) 0.082(9) -0.002(7) 0.003(6) 0.019(6)
C85 0.047(6) 0.061(7) 0.097(10) -0.030(7) 0.030(6) 0.001(5)

loop_
_geom_bond_atom_site_label_1
_geom_bond_atom_site_label_2
_geom_bond_distance
_geom_bond_site_symmetry_2
_geom_bond_publ_flag
Lu1 C13 2.582(7) . ?
Lu1 C21 2.586(6) . ?
Lu1 B25 2.590(9) . ?
Lu1 B15 2.611(7) 2_765 ?
Lu1 B12 2.612(7) . ?
Lu1 B24 2.617(8) . ?
Lu1 B22 2.618(7) . ?
Lu1 B14 2.620(7) 2_765 ?
Lu1 C23 2.626(7) . ?
Lu1 C11 2.644(7) . ?
Lu1 B14 2.654(7) . ?
Lu1 B15 2.680(7) . ?
Lu2 C31 2.598(7) . ?
Lu2 B35 2.600(8) . ?
Lu2 B34 2.606(8) . ?
Lu2 C41 2.608(7) . ?
Lu2 B42 2.614(8) . ?
Lu2 C33 2.620(7) . ?
Lu2 C43 2.622(7) . ?
Lu2 B44 2.621(7) 2_656 ?
Lu2 B45 2.632(7) 2_656 ?
Lu2 B32 2.635(8) . ?
Lu2 B45 2.651(7) . ?
Lu2 B44 2.657(8) . ?
Na2 O81 2.261(8) . ?
Na2 O71 2.283(8) . ?
Na2 B34 2.640(10) . ?
Na2 B35 2.697(10) . ?
Na2 B42 3.159(9) . ?
Na3 O61 2.238(9) . ?
Na3 O51 2.296(8) . ?
Na3 B24 2.671(10) . ?
Na3 B25 2.740(9) . ?
Na3 B12 3.172(9) . ?
Si11 C112 1.864(10) . ?
Si11 C111 1.864(9) . ?
Si11 C11 1.865(7) . ?
Si11 C113 1.876(10) . ?
Si12 C123 1.853(9) . ?
Si12 C13 1.854(7) . ?
Si12 C121 1.856(9) . ?
Si12 C122 1.868(8) . ?
Si21 C21 1.853(7) . ?
Si21 C211 1.870(9) . ?
Si21 C212 1.875(9) . ?
Si21 C213 1.885(9) . ?
Si22 C23 1.867(8) . ?
Si22 C223 1.872(10) . ?
Si22 C221 1.873(9) . ?
Si22 C222 1.886(10) . ?
Si31 C31 1.856(7) . ?
Si31 C313 1.862(10) . ?
Si31 C312 1.875(10) . ?
Si31 C311 1.877(9) . ?
Si32 C322 1.858(10) . ?
Si32 C33 1.861(7) . ?
Si32 C323 1.869(9) . ?
Si32 C321 1.876(9) . ?
Si41 C413 1.858(9) . ?
Si41 C41 1.863(7) . ?
Si41 C411 1.870(8) . ?
Si41 C412 1.872(9) . ?
Si42 C422 1.860(10) . ?
Si42 C421 1.866(10) . ?
Si42 C43 1.873(7) . ?
Si42 C423 1.878(10) . ?
C11 B15 1.564(10) . ?
C11 B12 1.570(10) . ?
C11 B16 1.730(11) . ?
B12 C13 1.571(10) . ?
B12 B16 1.780(11) . ?
C13 B14 1.570(9) . ?
C13 B16 1.724(10) . ?
B14 B15 1.676(11) . ?
B14 B16 1.782(11) . ?
B14 Lu1 2.620(7) 2_765 ?
B15 B16 1.795(10) . ?
B15 Lu1 2.611(7) 2_765 ?
C21 B22 1.561(11) . ?
C21 B25 1.583(11) . ?
C21 B26 1.692(11) . ?
B22 C23 1.542(10) . ?
B22 B26 1.779(11) . ?
C23 B24 1.575(12) . ?
C23 B26 1.727(12) . ?
B24 B25 1.687(13) . ?
B24 B26 1.783(12) . ?
B25 B26 1.763(13) . ?
C31 B32 1.551(11) . ?
C31 B35 1.590(12) . ?
C31 B36 1.706(11) . ?
B32 C33 1.566(11) . ?
B32 B36 1.787(12) . ?
C33 B34 1.556(11) . ?
C33 B36 1.727(11) . ?
B34 B35 1.692(13) . ?
B34 B36 1.770(12) . ?
B35 B36 1.750(13) . ?
C41 B42 1.564(10) . ?
C41 B45 1.567(10) . ?
C41 B46 1.719(11) . ?
B42 C43 1.563(11) . ?
B42 B46 1.784(12) . ?
C43 B44 1.549(10) . ?
C43 B46 1.708(11) . ?
B44 B45 1.675(11) . ?
B44 B46 1.774(11) . ?
B44 Lu2 2.621(7) 2_656 ?
B45 B46 1.785(11) . ?
B45 Lu2 2.632(7) 2_656 ?
O51 C55 1.424(12) . ?
O51 C52 1.444(14) . ?
C52 C53 1.498(16) . ?
C53 C54 1.484(17) . ?
C54 C55 1.508(15) . ?
O61 C65 1.373(16) . ?
O61 C62 1.443(15) . ?
C62 C63 1.47(2) . ?
C63 C64 1.55(3) . ?
C64 C65 1.53(3) . ?
O71 C72 1.361(17) . ?
O71 C75 1.383(19) . ?
C72 C73 1.37(3) . ?
C73 C74 1.30(4) . ?
C74 C75 1.58(4) . ?
O81 C85 1.419(12) . ?
O81 C82 1.436(12) . ?
C82 C83 1.490(15) . ?
C83 C84 1.500(17) . ?
C84 C85 1.483(16) . ?
